data_7226241
loop_
_publ_author_name
'Beard, Lindsey E.'
'Ojala, Charles R.'
'Kassekert, Kara J.'
'Ojala, William H.'

_publ_section_title
;
 Molecular packing preferences in &#x201C;bridge-flipped&#x201D; isomeric
 aryl-2-pyridylhydrazones and 2-pyridinecarboxaldehyde arylhydrazones
;
_journal_issue 37
_journal_name_full CrystEngComm
_journal_page_first 7036
_journal_paper_doi 10.1039/C6CE01519K
_journal_volume 18
_journal_year 2016
_chemical_formula_sum 'C13 H10 N4'
_chemical_formula_weight 222.25
_chemical_melting_point 514(3)
_chemical_name_systematic 2-pyrcarboxaldehyde-2-(4-CNphenyl)hydrazone
_space_group_crystal_system monoclinic
_space_group_IT_number 14
_space_group_name_Hall '-P 2ybc'
_space_group_name_H-M_alt 'P 1 21/c 1'
_symmetry_space_group_name_Hall '-P 2ybc'
_symmetry_space_group_name_H-M 'P 1 21/c 1'
_atom_sites_solution_hydrogens mixed
_audit_creation_method SHELXL-2014/7
_audit_update_record
;
2016-07-07 deposited with the CCDC.
2016-08-12 downloaded from the CCDC.
;
_cell_angle_alpha 90
_cell_angle_beta 115.093(2)
_cell_angle_gamma 90
_cell_formula_units_Z 4
_cell_length_a 17.0570(7)
_cell_length_b 3.8670(2)
_cell_length_c 18.2283(7)
_cell_measurement_reflns_used 2926
_cell_measurement_temperature 123(2)
_cell_measurement_theta_max 74.21
_cell_measurement_theta_min 2.86
_cell_volume 1088.85(9)
_computing_cell_refinement 'Bruker SAINT'
_computing_data_collection 'Bruker APEX2'
_computing_data_reduction 'Bruker SAINT'
_computing_molecular_graphics 'PLATON (Spek 2009) Mercury (Macrae et al. 2008)'
_computing_publication_material 'Bruker SHELXTL'
_computing_structure_refinement 'SHELXL-2014/7 (Sheldrick, 2014)'
_computing_structure_solution 'SHELXT-2014/5 (Sheldrick, 2014)'
_diffrn_ambient_temperature 123(2)
_diffrn_measured_fraction_theta_full 0.999
_diffrn_measured_fraction_theta_max 0.996
_diffrn_measurement_device_type 'Bruker-AXS D8 Venture PHOTON-II'
_diffrn_measurement_method '\f and \w scans'
_diffrn_radiation_type CuK\a
_diffrn_radiation_wavelength 1.54178
_diffrn_reflns_av_R_equivalents 0.0558
_diffrn_reflns_av_unetI/netI 0.0387
_diffrn_reflns_Laue_measured_fraction_full 0.999
_diffrn_reflns_Laue_measured_fraction_max 0.996
_diffrn_reflns_limit_h_max 21
_diffrn_reflns_limit_h_min -21
_diffrn_reflns_limit_k_max 4
_diffrn_reflns_limit_k_min -4
_diffrn_reflns_limit_l_max 22
_diffrn_reflns_limit_l_min -22
_diffrn_reflns_number 11971
_diffrn_reflns_point_group_measured_fraction_full 0.999
_diffrn_reflns_point_group_measured_fraction_max 0.996
_diffrn_reflns_theta_full 67.679
_diffrn_reflns_theta_max 74.527
_diffrn_reflns_theta_min 2.861
_diffrn_source 'ImuS micro-focus'
_exptl_absorpt_coefficient_mu 0.686
_exptl_absorpt_correction_T_max 0.9288
_exptl_absorpt_correction_T_min 0.7525
_exptl_absorpt_correction_type multi-scan
_exptl_absorpt_process_details 'SADABS-2014 (Sheldrick, 2014)'
_exptl_crystal_colour yellow
_exptl_crystal_density_diffrn 1.356
_exptl_crystal_description plate
_exptl_crystal_F_000 464
_exptl_crystal_recrystallization_method 'Re-crystallisation from solvent: ethanol'
_exptl_crystal_size_max 0.250
_exptl_crystal_size_mid 0.080
_exptl_crystal_size_min 0.020
_refine_diff_density_max 1.115
_refine_diff_density_min -0.397
_refine_diff_density_rms 0.082
_refine_ls_extinction_method none
_refine_ls_goodness_of_fit_ref 1.077
_refine_ls_hydrogen_treatment mixed
_refine_ls_matrix_type full
_refine_ls_number_parameters 157
_refine_ls_number_reflns 2216
_refine_ls_number_restraints 1
_refine_ls_restrained_S_all 1.077
_refine_ls_R_factor_all 0.0995
_refine_ls_R_factor_gt 0.0798
_refine_ls_shift/su_max 0.000
_refine_ls_shift/su_mean 0.000
_refine_ls_structure_factor_coef Fsqd
_refine_ls_weighting_details 'w=1/[\s^2^(Fo^2^)+(0.1281P)^2^+1.7150P] where P=(Fo^2^+2Fc^2^)/3'
_refine_ls_weighting_scheme calc
_refine_ls_wR_factor_gt 0.2227
_refine_ls_wR_factor_ref 0.2489
_reflns_Friedel_coverage 0.000
_reflns_number_gt 1677
_reflns_number_total 2216
_reflns_threshold_expression 'I > 2\s(I)'
_cod_data_source_file c6ce01519k2.cif
_cod_data_source_block 15283a3NNC
_cod_depositor_comments
;
The following automatic conversions were performed:

'_chemical_melting_point' value '511-516K' was changed to '514(3)' -
the average value was taken and precision was estimated.

Automatic conversion script
Id: cif_fix_values 4268 2015-11-12 08:31:59Z antanas 

 Adding full bibliography for 7226237--7226244.cif.
;
_cod_database_code 7226241
_shelx_shelxl_version_number 2014/7
_shelx_space_group_comment
;
The symmetry employed for this shelxl refinement is uniquely defined
by the following loop, which should always be used as a source of
symmetry information in preference to the above space-group names.
They are only intended as comments.
;
_shelx_estimated_absorpt_t_min 0.847
_shelx_estimated_absorpt_t_max 0.986

loop_
_space_group_symop_operation_xyz
'x, y, z'
'-x, y+1/2, -z+1/2'
'-x, -y, -z'
'x, -y-1/2, z-1/2'

loop_
_atom_site_label
_atom_site_type_symbol
_atom_site_fract_x
_atom_site_fract_y
_atom_site_fract_z
_atom_site_U_iso_or_equiv
_atom_site_adp_type
_atom_site_occupancy
_atom_site_site_symmetry_order
_atom_site_calc_flag
_atom_site_refinement_flags_posn
_atom_site_refinement_flags_adp
C1 C 0.29731(17) 0.7810(8) 0.33477(15) 0.0266(7) Uani 1 1 d . .
H1 H 0.2951 0.6596 0.3792 0.032 Uiso 1 1 calc R U
C2 C 0.21642(17) 0.8901(8) 0.26819(15) 0.0252(6) Uani 1 1 d . .
C3 C 0.13851(17) 0.8166(8) 0.27213(16) 0.0261(6) Uani 1 1 d . .
H3 H 0.1388 0.6989 0.3180 0.031 Uiso 1 1 calc R U
C4 C 0.06041(18) 0.9137(8) 0.20973(16) 0.0275(7) Uani 1 1 d . .
H4 H 0.0074 0.8615 0.2127 0.033 Uiso 1 1 calc R U
C5 C 0.06009(17) 1.0891(8) 0.14237(15) 0.0270(7) Uani 1 1 d . .
C6 C 0.13790(18) 1.1631(8) 0.13767(15) 0.0276(7) Uani 1 1 d . .
H6 H 0.1377 1.2810 0.0919 0.033 Uiso 1 1 calc R U
C7 C 0.21522(18) 1.0637(8) 0.20003(15) 0.0264(6) Uani 1 1 d . .
H7 H 0.2682 1.1133 0.1968 0.032 Uiso 1 1 calc R U
C8 C 0.52375(18) 0.8119(8) 0.40735(17) 0.0295(7) Uani 1 1 d . .
C9 C 0.6705(2) 0.7950(9) 0.48342(17) 0.0348(8) Uani 1 1 d . .
H9 H 0.7182 0.7242 0.5316 0.042 Uiso 1 1 calc R U
C10 C 0.68742(18) 0.9749(8) 0.42630(16) 0.0296(7) Uani 1 1 d . .
H10 H 0.7449 1.0315 0.4349 0.036 Uiso 1 1 calc R U
C11 C 0.61644(19) 1.0693(8) 0.35563(16) 0.0302(7) Uani 1 1 d . .
H11 H 0.6251 1.1872 0.3139 0.036 Uiso 1 1 calc R U
C12 C 0.53488(19) 0.9939(9) 0.34589(17) 0.0326(7) Uani 1 1 d . .
H12 H 0.4862 1.0632 0.2983 0.039 Uiso 1 1 calc R U
C13 C -0.02194(19) 1.2001(8) 0.07951(17) 0.0310(7) Uani 1 1 d . .
H2N H 0.429(2) 0.632(9) 0.4368(15) 0.037 Uiso 1 1 d D U
N1 N 0.37111(16) 0.8443(7) 0.33496(14) 0.0327(7) Uani 1 1 d . .
N2 N 0.44183(16) 0.7308(8) 0.39955(14) 0.0352(7) Uani 1 1 d D .
N3 N 0.59027(17) 0.7139(7) 0.47502(14) 0.0319(6) Uani 1 1 d . .
N4 N -0.08716(17) 1.2947(8) 0.03243(15) 0.0403(7) Uani 1 1 d . .

loop_
_atom_site_aniso_label
_atom_site_aniso_U_11
_atom_site_aniso_U_22
_atom_site_aniso_U_33
_atom_site_aniso_U_23
_atom_site_aniso_U_13
_atom_site_aniso_U_12
C1 0.0284(14) 0.0312(17) 0.0195(12) 0.0034(11) 0.0096(11) 0.0015(11)
C2 0.0306(14) 0.0247(15) 0.0187(12) -0.0003(11) 0.0089(10) 0.0030(11)
C3 0.0319(14) 0.0272(16) 0.0201(12) 0.0030(11) 0.0120(11) 0.0031(11)
C4 0.0282(13) 0.0314(17) 0.0251(13) -0.0017(12) 0.0133(11) 0.0003(12)
C5 0.0301(14) 0.0286(16) 0.0194(12) -0.0010(11) 0.0077(10) 0.0028(12)
C6 0.0337(14) 0.0306(17) 0.0183(12) 0.0029(11) 0.0107(11) 0.0014(12)
C7 0.0300(13) 0.0306(16) 0.0209(12) 0.0012(11) 0.0130(11) 0.0009(12)
C8 0.0313(14) 0.0287(17) 0.0305(14) -0.0090(12) 0.0150(12) -0.0031(12)
C9 0.0424(17) 0.0368(19) 0.0218(13) -0.0016(12) 0.0104(12) 0.0060(14)
C10 0.0308(14) 0.0318(17) 0.0270(13) -0.0039(12) 0.0130(11) -0.0011(12)
C11 0.0397(15) 0.0301(17) 0.0232(13) -0.0001(12) 0.0157(12) 0.0012(13)
C12 0.0346(14) 0.0330(18) 0.0273(14) -0.0055(13) 0.0104(11) 0.0002(13)
C13 0.0314(14) 0.0358(18) 0.0255(13) 0.0016(12) 0.0118(12) 0.0011(13)
N1 0.0354(13) 0.0377(16) 0.0229(12) 0.0003(10) 0.0104(10) 0.0029(11)
N2 0.0322(13) 0.0483(18) 0.0237(12) 0.0061(11) 0.0106(10) 0.0036(12)
N3 0.0443(14) 0.0311(15) 0.0258(12) -0.0015(10) 0.0201(11) -0.0013(11)
N4 0.0380(14) 0.0483(19) 0.0289(13) 0.0058(12) 0.0088(11) 0.0041(13)

loop_
_atom_type_symbol
_atom_type_description
_atom_type_scat_dispersion_real
_atom_type_scat_dispersion_imag
_atom_type_scat_source
C C 0.0181 0.0091 'International Tables Vol C Tables 4.2.6.8 and 6.1.1.4'
H H 0.0000 0.0000 'International Tables Vol C Tables 4.2.6.8 and 6.1.1.4'
N N 0.0311 0.0180 'International Tables Vol C Tables 4.2.6.8 and 6.1.1.4'

loop_
_geom_angle_atom_site_label_1
_geom_angle_atom_site_label_2
_geom_angle_atom_site_label_3
_geom_angle
N1 C1 C2 121.9(3)
N1 C1 H1 119.1
C2 C1 H1 119.1
C3 C2 C7 119.2(2)
C3 C2 C1 119.0(2)
C7 C2 C1 121.8(3)
C4 C3 C2 120.6(2)
C4 C3 H3 119.7
C2 C3 H3 119.7
C3 C4 C5 119.7(3)
C3 C4 H4 120.2
C5 C4 H4 120.2
C6 C5 C4 120.2(2)
C6 C5 C13 121.1(3)
C4 C5 C13 118.7(3)
C7 C6 C5 119.6(2)
C7 C6 H6 120.2
C5 C6 H6 120.2
C6 C7 C2 120.8(3)
C6 C7 H7 119.6
C2 C7 H7 119.6
N3 C8 N2 117.4(3)
N3 C8 C12 122.2(3)
N2 C8 C12 120.4(3)
N3 C9 C10 124.0(3)
N3 C9 H9 118.0
C10 C9 H9 118.0
C9 C10 C11 116.9(3)
C9 C10 H10 121.6
C11 C10 H10 121.6
C12 C11 C10 120.4(3)
C12 C11 H11 119.8
C10 C11 H11 119.8
C11 C12 C8 118.8(3)
C11 C12 H12 120.6
C8 C12 H12 120.6
N4 C13 C5 177.2(3)
C1 N1 N2 116.9(2)
N1 N2 C8 120.4(3)
N1 N2 H2N 113(2)
C8 N2 H2N 126(2)
C8 N3 C9 117.7(3)

loop_
_geom_bond_atom_site_label_1
_geom_bond_atom_site_label_2
_geom_bond_distance
C1 N1 1.281(4)
C1 C2 1.461(4)
C1 H1 0.9500
C2 C3 1.390(4)
C2 C7 1.405(4)
C3 C4 1.387(4)
C3 H3 0.9500
C4 C5 1.401(4)
C4 H4 0.9500
C5 C6 1.395(4)
C5 C13 1.448(4)
C6 C7 1.381(4)
C6 H6 0.9500
C7 H7 0.9500
C8 N3 1.329(4)
C8 N2 1.379(4)
C8 C12 1.402(4)
C9 N3 1.347(4)
C9 C10 1.381(4)
C9 H9 0.9500
C10 C11 1.391(4)
C10 H10 0.9500
C11 C12 1.357(4)
C11 H11 0.9500
C12 H12 0.9500
C13 N4 1.139(4)
N1 N2 1.353(3)
N2 H2N 0.884(5)

loop_
_geom_hbond_atom_site_label_D
_geom_hbond_atom_site_label_H
_geom_hbond_atom_site_label_A
_geom_hbond_distance_DH
_geom_hbond_distance_HA
_geom_hbond_distance_DA
_geom_hbond_angle_DHA
_geom_hbond_site_symmetry_A
N2 H2N N3 0.884(5) 2.220(10) 3.090(4) 168(3) 3_666

loop_
_geom_torsion_atom_site_label_1
_geom_torsion_atom_site_label_2
_geom_torsion_atom_site_label_3
_geom_torsion_atom_site_label_4
_geom_torsion
N1 C1 C2 C3 -179.3(3)
N1 C1 C2 C7 1.4(5)
C2 C1 N1 N2 -179.8(3)
C1 N1 N2 C8 -175.0(3)
N3 C8 N2 N1 175.2(3)
C12 C8 N2 N1 -4.1(5)
